data_7223367
loop_
_publ_author_name
'Hong, Min'
'Yang, Yuanguang'
'Li, Chuan'
'Chang, Guoliang'
'Li, Dacheng'
'Li, Chenzhong'

_publ_section_title
;
 Studies of effect of molecular structure and alkyl groups bound with
 tin(IV) on their cytotoxicity of organotin(IV) 2-phenyl-4-selenazole
 carboxylates
;
_journal_name_full 'RSC Adv.'
_journal_paper_doi 10.1039/C5RA18445B
_journal_year 2015
_chemical_formula_sum 'C52 H84 Cl2 N2 O6 Se2 Sn4'
_chemical_formula_weight 1536.79
_chemical_name_systematic
; 
 ? 
;
_space_group_IT_number 14
_symmetry_cell_setting monoclinic
_symmetry_space_group_name_Hall '-P 2yn'
_symmetry_space_group_name_H-M 'P 1 21/n 1'
_atom_sites_solution_hydrogens geom
_atom_sites_solution_primary direct
_atom_sites_solution_secondary difmap
_audit_creation_method SHELXL-97
_audit_update_record
;
2015-04-25 deposited with the CCDC.
2015-11-18 downloaded from the CCDC.
;
_cell_angle_alpha 90.00
_cell_angle_beta 101.513(8)
_cell_angle_gamma 90.00
_cell_formula_units_Z 4
_cell_length_a 11.656(7)
_cell_length_b 22.167(13)
_cell_length_c 25.229(15)
_cell_measurement_temperature 298(2)
_cell_volume 6387(7)
_computing_structure_refinement 'SHELXL-97 (Sheldrick, 1997)'
_computing_structure_solution 'SHELXS-97 (Sheldrick, 1990)'
_diffrn_ambient_temperature 298(2)
_diffrn_measured_fraction_theta_full 0.987
_diffrn_measured_fraction_theta_max 0.987
_diffrn_radiation_monochromator graphite
_diffrn_radiation_source 'fine-focus sealed tube'
_diffrn_radiation_type MoK\a
_diffrn_radiation_wavelength 0.71073
_diffrn_reflns_av_R_equivalents 0.1395
_diffrn_reflns_av_sigmaI/netI 0.2277
_diffrn_reflns_limit_h_max 13
_diffrn_reflns_limit_h_min -13
_diffrn_reflns_limit_k_max 26
_diffrn_reflns_limit_k_min -26
_diffrn_reflns_limit_l_max 30
_diffrn_reflns_limit_l_min -27
_diffrn_reflns_number 30843
_diffrn_reflns_theta_full 25.02
_diffrn_reflns_theta_max 25.02
_diffrn_reflns_theta_min 2.36
_exptl_absorpt_coefficient_mu 2.812
_exptl_absorpt_correction_T_max 0.4760
_exptl_absorpt_correction_T_min 0.4146
_exptl_crystal_density_diffrn 1.598
_exptl_crystal_density_method 'not measured'
_exptl_crystal_description block
_exptl_crystal_F_000 3040
_exptl_crystal_size_max 0.38
_exptl_crystal_size_mid 0.34
_exptl_crystal_size_min 0.31
_refine_diff_density_max 1.211
_refine_diff_density_min -1.262
_refine_diff_density_rms 0.167
_refine_ls_extinction_method none
_refine_ls_goodness_of_fit_ref 1.097
_refine_ls_hydrogen_treatment mixed
_refine_ls_matrix_type full
_refine_ls_number_parameters 597
_refine_ls_number_reflns 11130
_refine_ls_number_restraints 150
_refine_ls_restrained_S_all 1.093
_refine_ls_R_factor_all 0.2686
_refine_ls_R_factor_gt 0.1266
_refine_ls_shift/su_max 0.062
_refine_ls_shift/su_mean 0.002
_refine_ls_structure_factor_coef Fsqd
_refine_ls_weighting_details 'calc w=1/[\s^2^(Fo^2^)+(0.0001P)^2^+214.6862P] where P=(Fo^2^+2Fc^2^)/3'
_refine_ls_weighting_scheme calc
_refine_ls_wR_factor_gt 0.2243
_refine_ls_wR_factor_ref 0.2955
_reflns_number_gt 4352
_reflns_number_total 11130
_reflns_threshold_expression >2sigma(I)
_cod_data_source_file c5ra18445b2.cif
_cod_data_source_block 111204d
_cod_depositor_comments
;
The following automatic conversions were performed:

'_symmetry_cell_setting' value 'Monoclinic' changed to 'monoclinic'
according to
/usr/data/users/saulius/crontab/automatic-downloads/rss-feeds/RSC/lib/dictionaries/cif_core.dic
dictionary named 'cif_core.dic' version 2.4.2 from 2011-04-26.

Automatic conversion script
Id: cif_fix_values 4268 2015-11-12 08:31:59Z antanas 
;
_cod_original_sg_symbol_H-M 'P2(1)/n  '
_cod_database_code 7223367

loop_
_symmetry_equiv_pos_as_xyz
'x, y, z'
'-x+1/2, y+1/2, -z+1/2'
'-x, -y, -z'
'x-1/2, -y-1/2, z-1/2'

loop_
_atom_site_label
_atom_site_type_symbol
_atom_site_fract_x
_atom_site_fract_y
_atom_site_fract_z
_atom_site_U_iso_or_equiv
_atom_site_adp_type
_atom_site_occupancy
_atom_site_symmetry_multiplicity
_atom_site_calc_flag
_atom_site_refinement_flags
Sn1 Sn 0.63812(16) 0.73483(8) 0.85680(6) 0.0587(5) Uani 1 1 d .
Sn2 Sn 0.69177(16) 0.64446(7) 0.75908(6) 0.0580(5) Uani 1 1 d .
Sn3 Sn 0.39000(16) 0.66017(8) 0.75913(7) 0.0660(6) Uani 1 1 d U
Sn4 Sn 0.93868(17) 0.72239(9) 0.85420(7) 0.0746(6) Uani 1 1 d U
Se1 Se 0.7048(3) 0.88903(15) 1.05233(11) 0.0896(10) Uani 1 1 d .
Se2 Se 0.6165(3) 0.47114(16) 0.57376(14) 0.1119(13) Uani 1 1 d .
N1 N 0.6595(18) 0.5501(8) 0.6562(7) 0.060(6) Uani 1 1 d .
N2 N 0.6680(17) 0.8226(8) 0.9621(7) 0.056(5) Uani 1 1 d .
O1 O 0.3531(14) 0.5687(8) 0.6583(7) 0.094(6) Uani 1 1 d .
O2 O 0.5083(12) 0.6094(7) 0.7109(6) 0.059(4) Uani 1 1 d .
O3 O 0.5563(12) 0.6802(6) 0.7907(5) 0.054(4) Uani 1 1 d .
O4 O 0.7731(13) 0.6983(7) 0.8243(6) 0.063(4) Uani 1 1 d .
O5 O 0.8190(15) 0.7693(7) 0.9041(7) 0.076(5) Uani 1 1 d .
O6 O 0.9727(18) 0.8119(10) 0.9579(8) 0.112(8) Uani 1 1 d .
C1 C 0.4571(18) 0.5741(8) 0.6707(8) 0.032(5) Uani 1 1 d U
C2 C 0.544(2) 0.5424(11) 0.6420(9) 0.067(7) Uani 1 1 d .
C3 C 0.498(3) 0.5039(13) 0.6008(12) 0.103(10) Uani 1 1 d .
H3 H 0.4183 0.4959 0.5886 0.123 Uiso 1 1 calc R
C4 C 0.714(2) 0.5181(10) 0.6260(9) 0.060(7) Uani 1 1 d .
C5 C 0.8415(13) 0.5167(7) 0.6320(7) 0.062(7) Uani 1 1 d G
C6 C 0.8959(17) 0.4787(7) 0.6009(6) 0.081(9) Uani 1 1 d G
H6 H 0.8512 0.4537 0.5752 0.097 Uiso 1 1 calc R
C7 C 1.0173(18) 0.4780(8) 0.6081(7) 0.107(11) Uani 1 1 d G
H7 H 1.0537 0.4526 0.5872 0.128 Uiso 1 1 calc R
C8 C 1.0842(13) 0.5154(9) 0.6465(8) 0.090(9) Uani 1 1 d G
H8 H 1.1654 0.5150 0.6513 0.108 Uiso 1 1 calc R
C9 C 1.0297(17) 0.5535(8) 0.6777(7) 0.088(9) Uani 1 1 d G
H9 H 1.0745 0.5785 0.7033 0.106 Uiso 1 1 calc R
C10 C 0.9084(17) 0.5541(7) 0.6704(6) 0.079(9) Uani 1 1 d G
H10 H 0.8719 0.5796 0.6913 0.095 Uiso 1 1 calc R
C11 C 0.873(6) 0.484(3) 0.920(2) 0.36(4) Uani 1 1 d U
H11A H 0.9304 0.5152 0.9233 0.535 Uiso 1 1 calc R
H11B H 0.9120 0.4455 0.9274 0.535 Uiso 1 1 calc R
H11C H 0.8228 0.4904 0.9451 0.535 Uiso 1 1 calc R
C12 C 0.804(4) 0.4833(17) 0.8654(15) 0.188(13) Uani 1 1 d U
H12A H 0.7302 0.4629 0.8648 0.225 Uiso 1 1 calc R
H12B H 0.8457 0.4618 0.8415 0.225 Uiso 1 1 calc R
C13 C 0.781(4) 0.5485(17) 0.8458(14) 0.184(14) Uani 1 1 d U
H13A H 0.7286 0.5670 0.8663 0.221 Uiso 1 1 calc R
H13B H 0.8548 0.5704 0.8541 0.221 Uiso 1 1 calc R
C14 C 0.733(3) 0.5556(11) 0.7902(10) 0.086(9) Uani 1 1 d .
H14A H 0.6624 0.5317 0.7820 0.103 Uiso 1 1 calc R
H14B H 0.7881 0.5380 0.7702 0.103 Uiso 1 1 calc R
C15 C 0.724(3) 0.6994(15) 0.6943(13) 0.123(8) Uani 1 1 d U
H15A H 0.7612 0.7365 0.7094 0.147 Uiso 1 1 calc R
H15B H 0.7796 0.6786 0.6766 0.147 Uiso 1 1 calc R
C16 C 0.625(3) 0.7141(16) 0.6553(14) 0.140(8) Uani 1 1 d U
H16A H 0.5658 0.7308 0.6729 0.168 Uiso 1 1 calc R
H16B H 0.5939 0.6778 0.6363 0.168 Uiso 1 1 calc R
C17 C 0.656(3) 0.7615(17) 0.6131(15) 0.140(8) Uani 1 1 d U
H17A H 0.7022 0.7945 0.6317 0.168 Uiso 1 1 calc R
H17B H 0.7007 0.7424 0.5890 0.168 Uiso 1 1 calc R
C18 C 0.546(3) 0.7828(18) 0.5836(15) 0.167(11) Uani 1 1 d U
H18A H 0.5175 0.7558 0.5542 0.250 Uiso 1 1 calc R
H18B H 0.5557 0.8223 0.5696 0.250 Uiso 1 1 calc R
H18C H 0.4909 0.7845 0.6072 0.250 Uiso 1 1 calc R
C19 C 1.129(4) 0.9003(18) 0.787(2) 0.30(4) Uani 1 1 d D
H19A H 1.1445 0.9130 0.8245 0.445 Uiso 1 1 calc RD
H19B H 1.1625 0.9290 0.7662 0.445 Uiso 1 1 calc R
H19C H 1.1642 0.8615 0.7847 0.445 Uiso 1 1 calc R
C20 C 0.997(7) 0.896(2) 0.766(3) 0.36(2) Uani 1 1 d DU
H20A H 0.9740 0.9117 0.7296 0.434 Uiso 1 1 calc R
H20B H 0.9529 0.9163 0.7898 0.434 Uiso 1 1 calc R
C21 C 0.986(6) 0.814(3) 0.7691(14) 0.40(5) Uani 1 1 d DU
H21A H 0.9129 0.7989 0.7476 0.482 Uiso 1 1 calc R
H21B H 1.0513 0.7937 0.7580 0.482 Uiso 1 1 calc R
C22 C 0.990(3) 0.8070(15) 0.8282(14) 0.159(14) Uani 1 1 d DU
H22A H 0.9398 0.8377 0.8390 0.191 Uiso 1 1 calc R
H22B H 1.0692 0.8151 0.8472 0.191 Uiso 1 1 calc RD
C23 C 1.022(3) 0.6718(15) 0.9184(12) 0.138(13) Uani 1 1 d DU
H23A H 1.0149 0.6937 0.9509 0.166 Uiso 1 1 calc R
H23B H 0.9766 0.6350 0.9184 0.166 Uiso 1 1 calc R
C24 C 1.147(3) 0.653(2) 0.9247(15) 0.181(14) Uani 1 1 d DU
H24A H 1.1549 0.6313 0.8924 0.217 Uiso 1 1 calc R
H24B H 1.1933 0.6900 0.9251 0.217 Uiso 1 1 calc RD
C25 C 1.202(4) 0.617(2) 0.971(2) 0.206(17) Uani 1 1 d U
H25A H 1.2049 0.5752 0.9610 0.248 Uiso 1 1 calc R
H25B H 1.1592 0.6209 1.0000 0.248 Uiso 1 1 calc R
C26 C 1.322(5) 0.642(2) 0.9876(19) 0.236(18) Uani 1 1 d U
H26A H 1.3475 0.6580 0.9566 0.353 Uiso 1 1 calc R
H26B H 1.3740 0.6108 1.0037 0.353 Uiso 1 1 calc R
H26C H 1.3213 0.6739 1.0135 0.353 Uiso 1 1 calc RD
C27 C 0.871(2) 0.8056(10) 0.9471(8) 0.049(6) Uani 1 1 d .
C28 C 0.785(2) 0.8289(11) 0.9778(10) 0.067(7) Uani 1 1 d .
C29 C 0.825(2) 0.8621(11) 1.0220(9) 0.071(8) Uani 1 1 d .
H29 H 0.9038 0.8703 1.0354 0.085 Uiso 1 1 calc R
C30 C 0.608(2) 0.8501(12) 0.9949(10) 0.071(8) Uani 1 1 d .
C31 C 0.4859(14) 0.8513(8) 0.9894(8) 0.078(9) Uani 1 1 d G
C32 C 0.430(2) 0.8794(9) 1.0266(7) 0.155(13) Uani 1 1 d GU
H32 H 0.4743 0.8981 1.0570 0.186 Uiso 1 1 calc R
C33 C 0.309(2) 0.8795(10) 1.0184(9) 0.157(13) Uani 1 1 d GU
H33 H 0.2715 0.8983 1.0433 0.189 Uiso 1 1 calc R
C34 C 0.2429(14) 0.8516(10) 0.9731(10) 0.155(13) Uani 1 1 d GU
H34 H 0.1616 0.8517 0.9676 0.186 Uiso 1 1 calc R
C35 C 0.2986(16) 0.8235(9) 0.9359(8) 0.112(10) Uani 1 1 d GU
H35 H 0.2545 0.8049 0.9055 0.134 Uiso 1 1 calc R
C36 C 0.4201(17) 0.8234(8) 0.9440(7) 0.088(9) Uani 1 1 d G
H36 H 0.4573 0.8046 0.9191 0.105 Uiso 1 1 calc R
C37 C 0.797(3) 0.6006(19) 1.0428(16) 0.191(15) Uani 1 1 d DU
H37A H 0.8423 0.5731 1.0262 0.287 Uiso 1 1 calc R
H37B H 0.7763 0.5820 1.0740 0.287 Uiso 1 1 calc R
H37C H 0.8412 0.6365 1.0535 0.287 Uiso 1 1 calc R
C38 C 0.684(3) 0.6170(18) 1.0023(12) 0.167(17) Uani 1 1 d DU
H38A H 0.6512 0.5812 0.9830 0.201 Uiso 1 1 calc R
H38B H 0.6271 0.6338 1.0213 0.201 Uiso 1 1 calc R
C39 C 0.714(3) 0.6629(14) 0.9627(11) 0.115(12) Uani 1 1 d .
H39A H 0.7456 0.6989 0.9822 0.138 Uiso 1 1 calc R
H39B H 0.7744 0.6465 0.9452 0.138 Uiso 1 1 calc R
C40 C 0.609(2) 0.6790(10) 0.9209(8) 0.059(7) Uani 1 1 d .
H40A H 0.5535 0.6991 0.9388 0.071 Uiso 1 1 calc R
H40B H 0.5730 0.6419 0.9054 0.071 Uiso 1 1 calc R
C41 C 0.604(3) 0.8222(11) 0.8275(9) 0.090(9) Uani 1 1 d DU
H41A H 0.5562 0.8415 0.8502 0.107 Uiso 1 1 calc R
H41B H 0.6778 0.8434 0.8336 0.107 Uiso 1 1 calc R
C42 C 0.546(3) 0.8334(15) 0.7708(10) 0.126(10) Uani 1 1 d DU
H42A H 0.4666 0.8174 0.7657 0.151 Uiso 1 1 calc R
H42B H 0.5865 0.8101 0.7478 0.151 Uiso 1 1 calc R
C43 C 0.537(4) 0.9001(17) 0.7496(16) 0.148(13) Uani 1 1 d U
H43A H 0.5383 0.9272 0.7799 0.178 Uiso 1 1 calc R
H43B H 0.6047 0.9089 0.7341 0.178 Uiso 1 1 calc R
C44 C 0.439(5) 0.910(2) 0.712(3) 0.34(4) Uani 1 1 d .
H44A H 0.4419 0.8875 0.6801 0.503 Uiso 1 1 calc R
H44B H 0.4333 0.9526 0.7034 0.503 Uiso 1 1 calc R
H44C H 0.3716 0.8983 0.7261 0.503 Uiso 1 1 calc R
C45 C 0.453(4) 0.472(2) 0.894(2) 0.233(14) Uani 1 1 d U
H45A H 0.4410 0.4303 0.9029 0.349 Uiso 1 1 calc R
H45B H 0.4658 0.4954 0.9268 0.349 Uiso 1 1 calc R
H45C H 0.5201 0.4748 0.8777 0.349 Uiso 1 1 calc R
C46 C 0.343(4) 0.496(2) 0.8547(19) 0.200(12) Uani 1 1 d U
H46A H 0.2799 0.5045 0.8731 0.240 Uiso 1 1 calc R
H46B H 0.3166 0.4674 0.8254 0.240 Uiso 1 1 calc R
C47 C 0.396(3) 0.555(2) 0.8338(17) 0.20(2) Uani 1 1 d U
H47A H 0.4078 0.5846 0.8628 0.243 Uiso 1 1 calc R
H47B H 0.4721 0.5456 0.8260 0.243 Uiso 1 1 calc R
C48 C 0.327(3) 0.5822(13) 0.7870(12) 0.103(10) Uani 1 1 d U
H48A H 0.2501 0.5909 0.7947 0.123 Uiso 1 1 calc R
H48B H 0.3158 0.5528 0.7580 0.123 Uiso 1 1 calc R
C49 C 0.309(3) 0.7144(12) 0.6915(10) 0.095(10) Uani 1 1 d .
H49A H 0.3454 0.7540 0.6963 0.113 Uiso 1 1 calc R
H49B H 0.3295 0.6969 0.6594 0.113 Uiso 1 1 calc R
C50 C 0.192(3) 0.7230(15) 0.6809(12) 0.115(12) Uani 1 1 d .
H50A H 0.1702 0.7375 0.7139 0.138 Uiso 1 1 calc R
H50B H 0.1552 0.6838 0.6732 0.138 Uiso 1 1 calc R
C51 C 0.138(3) 0.7642(17) 0.6367(14) 0.151(15) Uani 1 1 d U
H51A H 0.1726 0.8039 0.6446 0.181 Uiso 1 1 calc R
H51B H 0.1603 0.7504 0.6036 0.181 Uiso 1 1 calc R
C52 C 0.017(3) 0.770(2) 0.627(2) 0.23(3) Uani 1 1 d U
H52A H -0.0144 0.7443 0.6506 0.346 Uiso 1 1 calc R
H52B H -0.0145 0.7596 0.5899 0.346 Uiso 1 1 calc R
H52C H -0.0024 0.8115 0.6329 0.346 Uiso 1 1 calc R
Cl1 Cl 0.3465(6) 0.7279(3) 0.8313(3) 0.093(2) Uani 1 1 d .
Cl2 Cl 0.9846(7) 0.6555(4) 0.7818(3) 0.105(3) Uani 1 1 d .

loop_
_atom_site_aniso_label
_atom_site_aniso_U_11
_atom_site_aniso_U_22
_atom_site_aniso_U_33
_atom_site_aniso_U_23
_atom_site_aniso_U_13
_atom_site_aniso_U_12
Sn1 0.0654(12) 0.0641(11) 0.0422(9) -0.0027(8) 0.0003(8) 0.0033(9)
Sn2 0.0661(12) 0.0628(11) 0.0411(9) -0.0005(8) 0.0009(8) 0.0037(9)
Sn3 0.0597(12) 0.0778(13) 0.0523(11) -0.0071(9) -0.0091(9) 0.0012(10)
Sn4 0.0629(13) 0.0964(15) 0.0606(12) -0.0104(10) 0.0029(10) -0.0132(11)
Se1 0.090(2) 0.120(3) 0.0523(17) -0.0252(16) -0.0009(16) -0.0140(19)
Se2 0.104(3) 0.125(3) 0.105(3) -0.061(2) 0.015(2) -0.010(2)
N1 0.061(15) 0.062(13) 0.048(12) -0.012(10) -0.013(11) 0.002(11)
N2 0.050(13) 0.067(13) 0.044(11) -0.013(10) -0.005(10) 0.000(10)
O1 0.036(11) 0.129(16) 0.105(15) -0.045(12) -0.014(10) -0.007(10)
O2 0.047(10) 0.074(11) 0.051(9) -0.026(8) -0.004(8) 0.008(8)
O3 0.053(10) 0.067(10) 0.030(8) -0.010(7) -0.017(7) -0.008(8)
O4 0.067(12) 0.072(11) 0.052(9) 0.003(8) 0.012(8) 0.007(9)
O5 0.089(13) 0.075(12) 0.071(12) -0.005(10) 0.033(10) -0.002(10)
O6 0.063(14) 0.16(2) 0.107(16) -0.046(14) -0.006(12) 0.001(13)
C1 0.026(8) 0.033(8) 0.036(8) 0.012(7) 0.003(7) 0.006(7)
C2 0.058(18) 0.080(18) 0.056(16) -0.031(14) -0.006(13) -0.023(14)
C3 0.11(3) 0.10(2) 0.10(2) -0.022(19) 0.02(2) -0.04(2)
C4 0.071(19) 0.050(15) 0.053(15) -0.012(12) -0.002(14) 0.006(13)
C5 0.08(2) 0.054(16) 0.058(16) 0.025(13) 0.012(15) 0.018(14)
C6 0.07(2) 0.072(19) 0.10(2) -0.007(16) 0.003(17) 0.002(16)
C7 0.10(3) 0.11(3) 0.10(2) 0.02(2) 0.00(2) -0.03(2)
C8 0.07(2) 0.10(2) 0.11(2) 0.018(19) 0.05(2) -0.010(18)
C9 0.11(3) 0.066(19) 0.10(2) -0.006(16) 0.04(2) 0.001(18)
C10 0.10(2) 0.077(19) 0.061(17) -0.028(14) 0.007(17) -0.005(17)
C11 0.51(10) 0.29(7) 0.20(4) 0.05(5) -0.13(5) 0.14(7)
C12 0.28(3) 0.15(2) 0.12(2) 0.07(2) 0.01(2) 0.05(3)
C13 0.28(3) 0.14(3) 0.11(2) 0.06(2) 0.00(2) 0.04(3)
C14 0.10(2) 0.08(2) 0.072(19) 0.000(15) 0.001(17) 0.012(17)
C15 0.127(15) 0.130(14) 0.115(14) 0.028(13) 0.034(12) 0.019(13)
C16 0.136(15) 0.150(14) 0.133(14) 0.040(13) 0.026(13) 0.007(13)
C17 0.139(11) 0.146(11) 0.136(11) 0.022(8) 0.028(8) 0.006(8)
C18 0.17(2) 0.18(2) 0.15(2) 0.054(19) 0.037(19) 0.01(2)
C19 0.44(10) 0.21(6) 0.28(7) 0.07(5) 0.16(7) 0.02(6)
C20 0.36(3) 0.36(3) 0.36(3) -0.002(10) 0.073(10) -0.002(10)
C21 0.55(14) 0.44(12) 0.26(3) 0.05(8) 0.19(7) 0.07(11)
C22 0.14(3) 0.14(2) 0.22(3) -0.03(2) 0.07(3) -0.09(3)
C23 0.18(3) 0.13(3) 0.11(3) -0.03(2) 0.06(2) 0.06(3)
C24 0.175(16) 0.188(16) 0.183(17) 0.008(9) 0.044(10) 0.012(9)
C25 0.203(18) 0.212(18) 0.205(19) 0.007(9) 0.043(10) 0.003(10)
C26 0.24(2) 0.24(2) 0.23(2) 0.004(10) 0.046(10) -0.005(10)
C27 0.040(15) 0.070(17) 0.032(13) 0.016(12) -0.004(12) 0.010(13)
C28 0.061(19) 0.073(18) 0.068(18) 0.005(14) 0.014(15) -0.019(15)
C29 0.09(2) 0.071(18) 0.049(15) -0.004(13) 0.024(15) -0.004(15)
C30 0.07(2) 0.080(19) 0.060(17) 0.003(14) 0.003(15) -0.001(15)
C31 0.055(18) 0.059(17) 0.10(2) -0.030(15) -0.040(15) -0.005(13)
C32 0.151(15) 0.161(15) 0.155(16) -0.011(9) 0.031(9) 0.002(9)
C33 0.151(15) 0.163(15) 0.157(16) -0.013(9) 0.031(9) 0.002(9)
C34 0.153(15) 0.156(15) 0.156(15) -0.012(9) 0.034(9) 0.000(9)
C35 0.111(13) 0.115(13) 0.110(13) -0.018(9) 0.024(9) -0.001(9)
C36 0.07(2) 0.09(2) 0.10(2) -0.055(17) 0.028(17) -0.008(16)
C37 0.189(16) 0.194(17) 0.189(17) 0.010(9) 0.033(9) 0.003(9)
C38 0.21(3) 0.21(4) 0.07(2) 0.07(2) 0.00(2) -0.06(3)
C39 0.13(3) 0.14(3) 0.08(2) 0.05(2) 0.03(2) 0.02(2)
C40 0.064(17) 0.073(17) 0.038(13) 0.003(12) 0.002(12) 0.000(13)
C41 0.14(3) 0.072(19) 0.057(15) -0.001(14) 0.021(16) 0.016(18)
C42 0.134(13) 0.121(13) 0.116(12) 0.008(9) 0.012(9) -0.003(9)
C43 0.155(15) 0.142(15) 0.148(15) 0.003(9) 0.029(9) 0.001(9)
C44 0.29(7) 0.18(5) 0.47(11) 0.04(6) -0.09(7) -0.14(5)
C45 0.229(15) 0.232(16) 0.235(16) 0.011(9) 0.041(9) 0.000(9)
C46 0.206(14) 0.199(14) 0.199(15) 0.002(9) 0.048(9) -0.011(9)
C47 0.11(3) 0.33(5) 0.15(4) 0.03(4) 0.00(3) -0.10(4)
C48 0.12(3) 0.103(18) 0.10(2) -0.011(17) 0.04(2) -0.018(18)
C49 0.11(3) 0.09(2) 0.060(17) 0.018(15) -0.041(17) 0.004(18)
C50 0.07(2) 0.16(3) 0.10(2) 0.03(2) -0.026(19) 0.04(2)
C51 0.114(19) 0.18(4) 0.13(3) 0.04(3) -0.04(2) 0.09(3)
C52 0.090(19) 0.33(7) 0.25(6) 0.06(5) -0.03(4) -0.05(4)
Cl1 0.076(5) 0.113(6) 0.084(5) -0.030(4) 0.001(4) 0.006(4)
Cl2 0.084(6) 0.138(7) 0.090(5) -0.028(5) 0.014(5) -0.007(5)

loop_
_atom_type_symbol
_atom_type_description
_atom_type_scat_dispersion_real
_atom_type_scat_dispersion_imag
_atom_type_scat_source
C C 0.0033 0.0016 'International Tables Vol C Tables 4.2.6.8 and 6.1.1.4'
H H 0.0000 0.0000 'International Tables Vol C Tables 4.2.6.8 and 6.1.1.4'
N N 0.0061 0.0033 'International Tables Vol C Tables 4.2.6.8 and 6.1.1.4'
O O 0.0106 0.0060 'International Tables Vol C Tables 4.2.6.8 and 6.1.1.4'
Se Se -0.0929 2.2259 'International Tables Vol C Tables 4.2.6.8 and 6.1.1.4'
Sn Sn -0.6537 1.4246 'International Tables Vol C Tables 4.2.6.8 and 6.1.1.4'
Cl Cl 0.1484 0.1585 'International Tables Vol C Tables 4.2.6.8 and 6.1.1.4'

loop_
_geom_angle_atom_site_label_1
_geom_angle_atom_site_label_2
_geom_angle_atom_site_label_3
_geom_angle
O4 Sn1 C41 109.3(9)
O4 Sn1 C40 108.8(8)
C41 Sn1 C40 140.0(10)
O4 Sn1 O3 74.0(6)
C41 Sn1 O3 103.1(7)
C40 Sn1 O3 98.7(7)
O4 Sn1 O5 69.6(6)
C41 Sn1 O5 88.1(9)
C40 Sn1 O5 93.8(7)
O3 Sn1 O5 143.6(6)
O3 Sn2 O4 74.9(5)
O3 Sn2 C15 110.1(10)
O4 Sn2 C15 98.9(11)
O3 Sn2 C14 110.3(9)
O4 Sn2 C14 101.7(8)
C15 Sn2 C14 138.1(12)
O3 Sn2 O2 69.0(5)
O4 Sn2 O2 143.9(5)
C15 Sn2 O2 94.3(10)
C14 Sn2 O2 90.1(8)
O3 Sn3 C48 116.0(10)
O3 Sn3 C49 115.5(9)
C48 Sn3 C49 127.7(12)
O3 Sn3 O2 71.5(5)
C48 Sn3 O2 93.6(10)
C49 Sn3 O2 93.9(9)
O3 Sn3 Cl1 84.1(4)
C48 Sn3 Cl1 96.7(9)
C49 Sn3 Cl1 97.0(8)
O2 Sn3 Cl1 155.6(4)
O4 Sn4 C23 114.8(11)
O4 Sn4 C22 115.5(11)
C23 Sn4 C22 127.9(14)
O4 Sn4 O5 71.5(6)
C23 Sn4 O5 93.3(9)
C22 Sn4 O5 90.5(11)
O4 Sn4 Cl2 84.1(5)
C23 Sn4 Cl2 96.8(8)
C22 Sn4 Cl2 100.7(10)
O5 Sn4 Cl2 155.6(5)
C29 Se1 C30 85.3(12)
C3 Se2 C4 85.2(12)
C4 N1 C2 111(2)
C30 N2 C28 113(2)
C1 O2 Sn3 117.9(12)
C1 O2 Sn2 143.9(13)
Sn3 O2 Sn2 98.2(5)
Sn3 O3 Sn2 121.2(6)
Sn3 O3 Sn1 133.5(7)
Sn2 O3 Sn1 105.3(6)
Sn4 O4 Sn1 119.8(7)
Sn4 O4 Sn2 134.3(8)
Sn1 O4 Sn2 105.8(7)
C27 O5 Sn4 118.1(14)
C27 O5 Sn1 142.8(15)
Sn4 O5 Sn1 99.0(6)
O1 C1 O2 122.4(19)
O1 C1 C2 124(2)
O2 C1 C2 113.4(17)
N1 C2 C3 120(3)
N1 C2 C1 122.8(19)
C3 C2 C1 117(2)
C2 C3 Se2 109(2)
C2 C3 H3 125.6
Se2 C3 H3 125.6
N1 C4 C5 124(2)
N1 C4 Se2 114.5(19)
C5 C4 Se2 121.5(17)
C6 C5 C10 120.0
C6 C5 C4 121.5(15)
C10 C5 C4 118.5(15)
C7 C6 C5 120.0
C7 C6 H6 120.0
C5 C6 H6 120.0
C6 C7 C8 120.0
C6 C7 H7 120.0
C8 C7 H7 120.0
C9 C8 C7 120.0
C9 C8 H8 120.0
C7 C8 H8 120.0
C8 C9 C10 120.0
C8 C9 H9 120.0
C10 C9 H9 120.0
C9 C10 C5 120.0
C9 C10 H10 120.0
C5 C10 H10 120.0
C12 C11 H11A 109.5
C12 C11 H11B 109.5
H11A C11 H11B 109.5
C12 C11 H11C 109.5
H11A C11 H11C 109.5
H11B C11 H11C 109.5
C11 C12 C13 109(4)
C11 C12 H12A 109.9
C13 C12 H12A 109.8
C11 C12 H12B 109.8
C13 C12 H12B 109.8
H12A C12 H12B 108.3
C14 C13 C12 116(3)
C14 C13 H13A 108.4
C12 C13 H13A 108.4
C14 C13 H13B 108.4
C12 C13 H13B 108.4
H13A C13 H13B 107.4
C13 C14 Sn2 119(2)
C13 C14 H14A 107.6
Sn2 C14 H14A 107.6
C13 C14 H14B 107.6
Sn2 C14 H14B 107.6
H14A C14 H14B 107.0
C16 C15 Sn2 115(3)
C16 C15 H15A 108.5
Sn2 C15 H15A 108.5
C16 C15 H15B 108.5
Sn2 C15 H15B 108.5
H15A C15 H15B 107.5
C15 C16 C17 111(3)
C15 C16 H16A 109.4
C17 C16 H16A 109.4
C15 C16 H16B 109.4
C17 C16 H16B 109.4
H16A C16 H16B 108.0
C18 C17 C16 105(3)
C18 C17 H17A 110.7
C16 C17 H17A 110.7
C18 C17 H17B 110.7
C16 C17 H17B 110.7
H17A C17 H17B 108.8
C17 C18 H18A 109.5
C17 C18 H18B 109.5
H18A C18 H18B 109.5
C17 C18 H18C 109.5
H18A C18 H18C 109.5
H18B C18 H18C 109.5
C20 C19 H19A 109.5
C20 C19 H19B 109.5
H19A C19 H19B 109.5
C20 C19 H19C 109.5
H19A C19 H19C 109.5
H19B C19 H19C 109.5
C19 C20 C21 97(4)
C19 C20 H20A 112.4
C21 C20 H20A 112.4
C19 C20 H20B 112.4
C21 C20 H20B 112.3
H20A C20 H20B 110.0
C22 C21 C20 99(3)
C22 C21 H21A 112.2
C20 C21 H21A 112.2
C22 C21 H21B 111.9
C20 C21 H21B 111.9
H21A C21 H21B 109.7
C21 C22 Sn4 116(3)
C21 C22 H22A 108.0
Sn4 C22 H22A 108.2
C21 C22 H22B 108.4
Sn4 C22 H22B 108.2
H22A C22 H22B 107.4
C24 C23 Sn4 122(3)
C24 C23 H23A 106.8
Sn4 C23 H23A 106.8
C24 C23 H23B 106.8
Sn4 C23 H23B 106.8
H23A C23 H23B 106.7
C25 C24 C23 120(4)
C25 C24 H24A 107.4
C23 C24 H24A 107.4
C25 C24 H24B 107.4
C23 C24 H24B 107.4
H24A C24 H24B 106.9
C24 C25 C26 105(4)
C24 C25 H25A 110.7
C26 C25 H25A 110.7
C24 C25 H25B 110.7
C26 C25 H25B 110.7
H25A C25 H25B 108.8
C25 C26 H26A 109.5
C25 C26 H26B 109.5
H26A C26 H26B 109.5
C25 C26 H26C 109.5
H26A C26 H26C 109.5
H26B C26 H26C 109.5
O6 C27 O5 121(2)
O6 C27 C28 127(2)
O5 C27 C28 112(2)
C29 C28 N2 118(3)
C29 C28 C27 118(2)
N2 C28 C27 124(2)
C28 C29 Se1 111(2)
C28 C29 H29 124.5
Se1 C29 H29 124.5
N2 C30 C31 126(2)
N2 C30 Se1 112.7(19)
C31 C30 Se1 120.8(19)
C32 C31 C36 120.0
C32 C31 C30 122.9(17)
C36 C31 C30 117.1(17)
C33 C32 C31 120.0
C33 C32 H32 120.0
C31 C32 H32 120.0
C32 C33 C34 120.0
C32 C33 H33 120.0
C34 C33 H33 120.0
C35 C34 C33 120.0
C35 C34 H34 120.0
C33 C34 H34 120.0
C36 C35 C34 120.0
C36 C35 H35 120.0
C34 C35 H35 120.0
C35 C36 C31 120.0
C35 C36 H36 120.0
C31 C36 H36 120.0
C38 C37 H37A 109.5
C38 C37 H37B 109.5
H37A C37 H37B 109.5
C38 C37 H37C 109.5
H37A C37 H37C 109.5
H37B C37 H37C 109.5
C39 C38 C37 109(3)
C39 C38 H38A 110.0
C37 C38 H38A 109.9
C39 C38 H38B 110.0
C37 C38 H38B 110.0
H38A C38 H38B 108.3
C40 C39 C38 111(3)
C40 C39 H39A 109.4
C38 C39 H39A 109.4
C40 C39 H39B 109.4
C38 C39 H39B 109.4
H39A C39 H39B 108.0
C39 C40 Sn1 116.5(18)
C39 C40 H40A 108.2
Sn1 C40 H40A 108.2
C39 C40 H40B 108.2
Sn1 C40 H40B 108.2
H40A C40 H40B 107.3
C42 C41 Sn1 121.2(19)
C42 C41 H41A 107.0
Sn1 C41 H41A 107.0
C42 C41 H41B 107.0
Sn1 C41 H41B 107.0
H41A C41 H41B 106.8
C41 C42 C43 118(3)
C41 C42 H42A 107.7
C43 C42 H42A 107.7
C41 C42 H42B 107.7
C43 C42 H42B 107.8
H42A C42 H42B 107.1
C44 C43 C42 113(4)
C44 C43 H43A 109.1
C42 C43 H43A 109.1
C44 C43 H43B 109.1
C42 C43 H43B 109.0
H43A C43 H43B 107.8
C43 C44 H44A 109.5
C43 C44 H44B 109.5
H44A C44 H44B 109.5
C43 C44 H44C 109.5
H44A C44 H44C 109.5
H44B C44 H44C 109.5
C46 C45 H45A 109.5
C46 C45 H45B 109.5
H45A C45 H45B 109.5
C46 C45 H45C 109.5
H45A C45 H45C 109.5
H45B C45 H45C 109.5
C45 C46 C47 100(4)
C45 C46 H46A 111.8
C47 C46 H46A 111.8
C45 C46 H46B 111.7
C47 C46 H46B 111.8
H46A C46 H46B 109.5
C48 C47 C46 116(3)
C48 C47 H47A 108.4
C46 C47 H47A 108.4
C48 C47 H47B 108.4
C46 C47 H47B 108.4
H47A C47 H47B 107.4
C47 C48 Sn3 117(3)
C47 C48 H48A 108.0
Sn3 C48 H48A 108.0
C47 C48 H48B 108.0
Sn3 C48 H48B 108.0
H48A C48 H48B 107.3
C50 C49 Sn3 120(2)
C50 C49 H49A 107.3
Sn3 C49 H49A 107.3
C50 C49 H49B 107.3
Sn3 C49 H49B 107.3
H49A C49 H49B 106.9
C49 C50 C51 119(3)
C49 C50 H50A 107.5
C51 C50 H50A 107.5
C49 C50 H50B 107.5
C51 C50 H50B 107.5
H50A C50 H50B 107.0
C52 C51 C50 117(4)
C52 C51 H51A 108.0
C50 C51 H51A 108.0
C52 C51 H51B 108.0
C50 C51 H51B 108.0
H51A C51 H51B 107.3
C51 C52 H52A 109.5
C51 C52 H52B 109.5
H52A C52 H52B 109.5
C51 C52 H52C 109.5
H52A C52 H52C 109.5
H52B C52 H52C 109.5

loop_
_geom_bond_atom_site_label_1
_geom_bond_atom_site_label_2
_geom_bond_distance
Sn1 O4 2.078(15)
Sn1 C41 2.08(2)
Sn1 C40 2.12(2)
Sn1 O3 2.127(12)
Sn1 O5 2.334(18)
Sn2 O3 2.064(15)
Sn2 O4 2.099(15)
Sn2 C15 2.13(3)
Sn2 C14 2.14(2)
Sn2 O2 2.370(14)
Sn3 O3 1.993(13)
Sn3 C48 2.06(3)
Sn3 C49 2.15(2)
Sn3 O2 2.306(14)
Sn3 Cl1 2.488(7)
Sn4 O4 2.000(16)
Sn4 C23 2.05(3)
Sn4 C22 2.11(3)
Sn4 O5 2.304(16)
Sn4 Cl2 2.493(8)
Se1 C29 1.83(3)
Se1 C30 1.86(3)
Se2 C3 1.82(3)
Se2 C4 1.88(2)
N1 C4 1.30(3)
N1 C2 1.34(3)
N2 C30 1.33(3)
N2 C28 1.35(3)
O1 C1 1.20(2)
O2 C1 1.33(2)
O5 C27 1.39(3)
O6 C27 1.17(3)
C1 C2 1.52(3)
C2 C3 1.37(3)
C3 H3 0.9300
C4 C5 1.46(3)
C5 C6 1.3900
C5 C10 1.3900
C6 C7 1.3900
C6 H6 0.9300
C7 C8 1.3900
C7 H7 0.9300
C8 C9 1.3900
C8 H8 0.9300
C9 C10 1.3900
C9 H9 0.9300
C10 H10 0.9300
C11 C12 1.45(5)
C11 H11A 0.9600
C11 H11B 0.9600
C11 H11C 0.9600
C12 C13 1.53(4)
C12 H12A 0.9700
C12 H12B 0.9700
C13 C14 1.41(4)
C13 H13A 0.9700
C13 H13B 0.9700
C14 H14A 0.9700
C14 H14B 0.9700
C15 C16 1.40(4)
C15 H15A 0.9700
C15 H15B 0.9700
C16 C17 1.59(4)
C16 H16A 0.9700
C16 H16B 0.9700
C17 C18 1.43(4)
C17 H17A 0.9700
C17 H17B 0.9700
C18 H18A 0.9600
C18 H18B 0.9600
C18 H18C 0.9600
C19 C20 1.53(8)
C19 H19A 0.9600
C19 H19B 0.9600
C19 H19C 0.9600
C20 C21 1.84(7)
C20 H20A 0.9700
C20 H20B 0.9700
C21 C22 1.490(19)
C21 H21A 0.9700
C21 H21B 0.9700
C22 H22A 0.9700
C22 H22B 0.9700
C23 C24 1.500(19)
C23 H23A 0.9700
C23 H23B 0.9700
C24 C25 1.45(5)
C24 H24A 0.9700
C24 H24B 0.9700
C25 C26 1.48(6)
C25 H25A 0.9700
C25 H25B 0.9700
C26 H26A 0.9600
C26 H26B 0.9600
C26 H26C 0.9600
C27 C28 1.48(3)
C28 C29 1.34(3)
C29 H29 0.9300
C30 C31 1.40(3)
C31 C32 1.3900
C31 C36 1.3900
C32 C33 1.3900
C32 H32 0.9300
C33 C34 1.3900
C33 H33 0.9300
C34 C35 1.3900
C34 H34 0.9300
C35 C36 1.3900
C35 H35 0.9300
C36 H36 0.9300
C37 C38 1.533(19)
C37 H37A 0.9600
C37 H37B 0.9600
C37 H37C 0.9600
C38 C39 1.51(4)
C38 H38A 0.9700
C38 H38B 0.9700
C39 C40 1.49(3)
C39 H39A 0.9700
C39 H39B 0.9700
C40 H40A 0.9700
C40 H40B 0.9700
C41 C42 1.478(18)
C41 H41A 0.9700
C41 H41B 0.9700
C42 C43 1.57(4)
C42 H42A 0.9700
C42 H42B 0.9700
C43 C44 1.35(6)
C43 H43A 0.9700
C43 H43B 0.9700
C44 H44A 0.9600
C44 H44B 0.9600
C44 H44C 0.9600
C45 C46 1.55(6)
C45 H45A 0.9600
C45 H45B 0.9600
C45 H45C 0.9600
C46 C47 1.59(5)
C46 H46A 0.9700
C46 H46B 0.9700
C47 C48 1.42(4)
C47 H47A 0.9700
C47 H47B 0.9700
C48 H48A 0.9700
C48 H48B 0.9700
C49 C50 1.35(3)
C49 H49A 0.9700
C49 H49B 0.9700
C50 C51 1.48(4)
C50 H50A 0.9700
C50 H50B 0.9700
C51 C52 1.39(4)
C51 H51A 0.9700
C51 H51B 0.9700
C52 H52A 0.9600
C52 H52B 0.9600
C52 H52C 0.9600
